data_1521965
loop_
_publ_author_name
'Sooryanarayana, K.'
'Guru Row, T.N.'
'Robinson, W.T.'

_publ_section_title
;
 Phase transitions in triammonium hydrogen disulphate: crystal structure
 of an intermediate stable phase at -90 C
;
_journal_name_full 'Phase Transition'
_journal_page_first 429
_journal_page_last 438
_journal_volume 69
_journal_year 1999
_chemical_formula_sum 'H13 N3 O8 S2'
_chemical_name_systematic '(N H4)3 H (S O4)2'
_space_group_IT_number 13
_symmetry_space_group_name_Hall '-P 2yac'
_symmetry_space_group_name_H-M 'P 1 2/n 1'
_cell_angle_alpha 90
_cell_angle_beta 101.66
_cell_angle_gamma 90
_cell_formula_units_Z 4
_cell_length_a 15.727
_cell_length_b 5.883
_cell_length_c 10.178
_cell_volume 922.256
_citation_journal_id_ASTM PHTRDP
_cod_data_source_file Sooryanarayana_PHTRDP_1999_574.cif
_cod_data_source_block H13N3O8S2
_cod_original_cell_volume 922.2558
_cod_original_sg_symbol_Hall '-P 2yc (x-z,y,z)'
_cod_database_code 1521965

loop_
_symmetry_equiv_pos_as_xyz
x,y,z
-x+1/2,y,-z+1/2
-x,-y,-z
x-1/2,-y,z-1/2

loop_
_atom_site_label
_atom_site_type_symbol
_atom_site_fract_x
_atom_site_fract_y
_atom_site_fract_z
_atom_site_occupancy
_atom_site_U_iso_or_equiv
H12 H+1 0.7198 0.0797 0.1912 1 0.0
H2 H+1 -0.0024 0.5589 0.8415 1 0.0
O1 O-2 0.73365 0.5601 0.0627 1 0.0
O3 O-2 0.61918 0.3301 0.119 1 0.0
S1 S+6 0.63383 0.52954 0.03947 1 0.0
N1 N-3 0.04874 0.5312 0.8516 1 0.0
H9 H+1 0.57 0.958 0.7857 1 0.0
H5 H+1 0.064 0.5689 0.7862 1 0.0
H13 H+1 0.7856 -0.0433 0.2265 1 0.0
N3 N-3 0.25 0.5225 0.25 1 0.0
H8 H+1 0.5679 0.155 0.8616 1 0.0
H1 H+1 0.7475 0.6872 0.0204 1 0.0
O7 O-2 0.10599 0.2062 0.12 1 0.0
H3 H+1 0.0737 0.6012 -0.0859 1 0.0
N4 N-3 0.75 0.0208 0.25 1 0.0
H7 H+1 0.4992 0.0259 0.8185 1 0.0
O2 O-2 0.5977 0.7395 0.0849 1 0.0
O6 O-2 0.09958 0.0623 0.8937 1 0.0
H4 H+1 0.0552 0.3861 0.8672 1 0.0
O8 O-2 0.12503 0.8021 0.0836 1 0.0
N2 N-3 0.55072 0.0225 0.8434 1 0.0
H6 H+1 0.5616 0.944 -0.0907 1 0.0
S2 S+6 0.13929 0.03447 0.03747 1 0.0
O5 O-2 0.23669 0.0709 0.0527 1 0.0
O4 O-2 0.60206 0.4922 0.8944 1 0.0
H10 H+1 0.287 0.4516 0.2307 1 0.0
H11 H+1 0.2735 0.5982 0.3106 1 0.0
